data_1551621
loop_
_publ_author_name
'MORIWAKI, Kazuhiro'
'AKASHI, Haruo'

_publ_section_title
;
 Synthesis and Crystal Structure of
 5,10,15,20-Tetrakis(2,3,5,6-tetrafluoro-4-(dimethylamino)phenyl)porphyrinato)palladium(II)-dichloromethane
 (1/1)
;
_journal_issue 0
_journal_name_full 'X-ray Structure Analysis Online'
_journal_page_first 15
_journal_paper_doi 10.2116/xraystruct.31.15
_journal_volume 31
_journal_year 2015
_chemical_formula_moiety 'C53 H34 Cl2 F16 N8 Pd'
_chemical_formula_sum 'C53 H34 Cl2 F16 N8 Pd'
_chemical_formula_weight 1264.19
_space_group_IT_number 2
_space_group_name_Hall '-P 1'
_space_group_name_H-M_alt 'P -1'
_symmetry_cell_setting triclinic
_symmetry_Int_Tables_number 2
_symmetry_space_group_name_Hall '-P 1'
_symmetry_space_group_name_H-M 'P -1'
_atom_sites_solution_hydrogens geom
_atom_sites_solution_primary direct
_atom_sites_solution_secondary difmap
_cell_angle_alpha 83.619(10)
_cell_angle_beta 85.295(10)
_cell_angle_gamma 73.839(8)
_cell_formula_units_Z 2
_cell_length_a 10.1000(18)
_cell_length_b 14.544(3)
_cell_length_c 17.861(4)
_cell_measurement_reflns_used 8917
_cell_measurement_temperature 123
_cell_measurement_theta_max 30.00
_cell_measurement_theta_min 3.01
_cell_volume 2500.8(9)
_computing_cell_refinement CrystalClear
_computing_data_collection 'CrystalClear (Rigaku, ????)'
_computing_data_reduction CrystalClear
_computing_molecular_graphics 'CrystalStructure 4.0'
_computing_publication_material 'CrystalStructure 4.0 (Rigaku, 2010)'
_computing_structure_refinement 'SHELXL97 (Sheldrick, 2008)'
_computing_structure_solution 'SIR2004 (Burla, et al., 2005)'
_diffrn_ambient_temperature 123
_diffrn_detector_area_resol_mean 7.111
_diffrn_measured_fraction_theta_full 0.994
_diffrn_measured_fraction_theta_max 0.994
_diffrn_measurement_device_type 'Rigaku Saturn724'
_diffrn_measurement_method \w
_diffrn_radiation_type 'Mo K\a'
_diffrn_radiation_wavelength 0.71075
_diffrn_reflns_av_R_equivalents 0.0252
_diffrn_reflns_limit_h_max 13
_diffrn_reflns_limit_h_min -13
_diffrn_reflns_limit_k_max 18
_diffrn_reflns_limit_k_min -18
_diffrn_reflns_limit_l_max 23
_diffrn_reflns_limit_l_min -23
_diffrn_reflns_number 55892
_diffrn_reflns_theta_full 27.50
_diffrn_reflns_theta_max 27.50
_diffrn_standards_number 0
_exptl_absorpt_coefficient_mu 0.586
_exptl_absorpt_correction_T_max 0.943
_exptl_absorpt_correction_T_min 0.846
_exptl_absorpt_correction_type multi-scan
_exptl_absorpt_process_details 'REQAB (Rigaku, 1998)'
_exptl_crystal_colour red
_exptl_crystal_density_diffrn 1.679
_exptl_crystal_density_method 'not measured'
_exptl_crystal_description block
_exptl_crystal_F_000 1264.00
_exptl_crystal_size_max 0.200
_exptl_crystal_size_mid 0.200
_exptl_crystal_size_min 0.100
_refine_diff_density_max 1.370
_refine_diff_density_min -1.360
_refine_ls_extinction_method none
_refine_ls_goodness_of_fit_ref 1.081
_refine_ls_hydrogen_treatment constr
_refine_ls_number_parameters 724
_refine_ls_number_reflns 11445
_refine_ls_number_restraints 0
_refine_ls_R_factor_gt 0.0458
_refine_ls_shift/su_max 0.000
_refine_ls_structure_factor_coef Fsqd
_refine_ls_weighting_details 'w = 1/[\s^2^(Fo^2^)+(0.0636P)^2^+4.3088P] where P=(Fo^2^+2Fc^2^)/3'
_refine_ls_weighting_scheme calc
_refine_ls_wR_factor_ref 0.1243
_reflns_number_gt 10518
_reflns_number_total 11449
_reflns_threshold_expression F^2^>2.0\s(F^2^)
_cod_data_source_file 31_15_1.txt
_cod_data_source_block 130301c
_cod_original_cell_volume 2500.7(9)
_cod_database_code 1551621

loop_
_symmetry_equiv_pos_site_id
_symmetry_equiv_pos_as_xyz
1 +X,+Y,+Z
2 -X,-Y,-Z

loop_
_atom_site_label
_atom_site_type_symbol
_atom_site_fract_x
_atom_site_fract_y
_atom_site_fract_z
_atom_site_U_iso_or_equiv
_atom_site_adp_type
_atom_site_occupancy
_atom_site_symmetry_multiplicity
_atom_site_calc_flag
_atom_site_refinement_flags
Pd1 Pd 0.5000 0.5000 0.0000 0.01961(8) Uani 0.5 1 d .
Pd2 Pd 0.5000 0.0000 0.5000 0.01674(8) Uani 0.5 1 d .
Cl1 Cl 0.67250(15) 0.14982(13) 0.07895(8) 0.0851(5) Uani 1.0 2 d .
Cl2 Cl 0.90071(15) -0.02442(11) 0.09560(8) 0.0822(4) Uani 1.0 2 d .
F1 F 0.7057(3) 0.15756(13) -0.13308(11) 0.0401(5) Uani 1.0 2 d .
F2 F 0.8373(3) 0.04829(14) -0.23850(13) 0.0521(6) Uani 1.0 2 d .
F3 F 0.8552(2) 0.32782(15) -0.39919(10) 0.0389(5) Uani 1.0 2 d .
F4 F 0.73371(19) 0.43537(13) -0.28989(10) 0.0331(4) Uani 1.0 2 d .
F5 F 0.8826(3) 0.22927(18) 0.18907(15) 0.0595(7) Uani 1.0 2 d .
F6 F 1.1219(3) 0.16912(18) 0.25340(15) 0.0624(7) Uani 1.0 2 d .
F7 F 1.2216(3) 0.46196(16) 0.16052(15) 0.0550(6) Uani 1.0 2 d .
F8 F 0.9922(2) 0.51309(13) 0.08885(13) 0.0440(5) Uani 1.0 2 d .
F9 F 0.47161(16) 0.38432(11) 0.42782(10) 0.0275(4) Uani 1.0 2 d .
F10 F 0.57134(18) 0.53528(11) 0.40237(10) 0.0309(4) Uani 1.0 2 d .
F11 F 1.02609(17) 0.32771(14) 0.40274(12) 0.0381(5) Uani 1.0 2 d .
F12 F 0.92385(17) 0.17832(12) 0.42244(11) 0.0333(4) Uani 1.0 2 d .
F13 F 0.4477(2) 0.00970(13) 0.19367(10) 0.0378(5) Uani 1.0 2 d .
F14 F 0.4979(2) -0.05910(14) 0.06065(10) 0.0394(5) Uani 1.0 2 d .
F15 F 0.86476(18) -0.31199(13) 0.15878(10) 0.0333(4) Uani 1.0 2 d .
F16 F 0.81012(19) -0.24404(13) 0.29248(10) 0.0343(4) Uani 1.0 2 d .
N1 N 0.4420(3) 0.48403(16) -0.10231(12) 0.0210(5) Uani 1.0 2 d .
N2 N 0.6825(3) 0.40196(16) -0.01840(12) 0.0209(5) Uani 1.0 2 d .
N3 N 0.9108(3) 0.1320(3) -0.38613(17) 0.0424(7) Uani 1.0 2 d .
N4 N 1.3083(3) 0.2825(3) 0.24517(18) 0.0471(8) Uani 1.0 2 d .
N5 N 0.5161(2) 0.11309(14) 0.55053(11) 0.0173(4) Uani 1.0 2 d .
N6 N 0.5979(2) 0.04531(14) 0.40583(11) 0.0171(4) Uani 1.0 2 d .
N7 N 0.8486(3) 0.52207(19) 0.38510(16) 0.0349(6) Uani 1.0 2 d .
N8 N 0.7276(3) -0.22325(18) 0.03225(13) 0.0307(6) Uani 1.0 2 d .
C1 C 0.3163(3) 0.5274(2) -0.13238(14) 0.0223(5) Uani 1.0 2 d .
C2 C 0.3135(3) 0.4938(2) -0.20510(15) 0.0262(6) Uani 1.0 2 d .
C3 C 0.4364(3) 0.4296(2) -0.21807(15) 0.0262(6) Uani 1.0 2 d .
C4 C 0.5169(3) 0.4229(2) -0.15384(14) 0.0220(5) Uani 1.0 2 d .
C5 C 0.6486(3) 0.36160(19) -0.14440(14) 0.0220(5) Uani 1.0 2 d .
C6 C 0.7254(3) 0.35306(19) -0.08136(14) 0.0216(5) Uani 1.0 2 d .
C7 C 0.8647(3) 0.2941(2) -0.07428(16) 0.0262(6) Uani 1.0 2 d .
C8 C 0.9063(3) 0.3081(2) -0.00743(16) 0.0266(6) Uani 1.0 2 d .
C9 C 0.7919(3) 0.3754(2) 0.02798(15) 0.0229(5) Uani 1.0 2 d .
C10 C 0.7940(3) 0.4082(2) 0.09765(14) 0.0228(5) Uani 1.0 2 d .
C11 C 0.7151(3) 0.3009(2) -0.20692(15) 0.0233(5) Uani 1.0 2 d .
C12 C 0.7422(3) 0.2017(3) -0.19849(16) 0.0297(6) Uani 1.0 2 d .
C13 C 0.8108(4) 0.1446(3) -0.25437(19) 0.0345(7) Uani 1.0 2 d .
C14 C 0.8529(3) 0.1837(3) -0.32492(18) 0.0314(7) Uani 1.0 2 d .
C15 C 0.8246(3) 0.2830(3) -0.33239(16) 0.0286(6) Uani 1.0 2 d .
C16 C 0.7586(3) 0.3398(2) -0.27585(16) 0.0260(6) Uani 1.0 2 d .
C17 C 0.8819(5) 0.0400(3) -0.3921(3) 0.0526(11) Uani 1.0 2 d .
C18 C 1.0486(4) 0.1347(4) -0.4133(2) 0.0529(11) Uani 1.0 2 d .
C19 C 0.9258(3) 0.3749(2) 0.13727(15) 0.0234(5) Uani 1.0 2 d .
C20 C 0.9650(4) 0.2884(3) 0.18183(17) 0.0331(7) Uani 1.0 2 d .
C21 C 1.0893(4) 0.2576(3) 0.21688(18) 0.0355(7) Uani 1.0 2 d .
C22 C 1.1836(3) 0.3125(3) 0.21129(16) 0.0310(7) Uani 1.0 2 d .
C23 C 1.1431(3) 0.4000(2) 0.16700(17) 0.0299(6) Uani 1.0 2 d .
C24 C 1.0206(3) 0.42858(19) 0.13078(16) 0.0248(6) Uani 1.0 2 d .
C25 C 1.3246(5) 0.2266(4) 0.3164(3) 0.0665(14) Uani 1.0 2 d .
C26 C 1.4301(4) 0.3098(4) 0.2105(3) 0.0628(12) Uani 1.0 2 d .
C27 C 0.4739(3) 0.13304(17) 0.62356(14) 0.0190(5) Uani 1.0 2 d .
C28 C 0.5092(3) 0.21808(18) 0.63935(15) 0.0231(5) Uani 1.0 2 d .
C29 C 0.5711(3) 0.24975(18) 0.57571(14) 0.0213(5) Uani 1.0 2 d .
C30 C 0.5759(3) 0.18408(17) 0.52041(14) 0.0180(5) Uani 1.0 2 d .
C31 C 0.6370(3) 0.19056(17) 0.44794(14) 0.0180(5) Uani 1.0 2 d .
C32 C 0.6486(3) 0.12455(17) 0.39516(14) 0.0187(5) Uani 1.0 2 d .
C33 C 0.7115(3) 0.13167(19) 0.32041(15) 0.0241(6) Uani 1.0 2 d .
C34 C 0.6979(3) 0.05639(19) 0.28600(15) 0.0237(6) Uani 1.0 2 d .
C35 C 0.6263(3) 0.00314(17) 0.33885(14) 0.0192(5) Uani 1.0 2 d .
C36 C 0.5921(3) -0.07878(18) 0.32434(14) 0.0204(5) Uani 1.0 2 d .
C37 C 0.6938(3) 0.27483(18) 0.42682(14) 0.0196(5) Uani 1.0 2 d .
C38 C 0.6096(3) 0.36873(18) 0.42137(14) 0.0206(5) Uani 1.0 2 d .
C39 C 0.6613(3) 0.44732(18) 0.40896(15) 0.0226(5) Uani 1.0 2 d .
C40 C 0.8032(3) 0.43911(19) 0.40069(15) 0.0248(6) Uani 1.0 2 d .
C41 C 0.8872(3) 0.3448(2) 0.40567(16) 0.0264(6) Uani 1.0 2 d .
C42 C 0.8342(3) 0.26626(19) 0.41710(15) 0.0233(5) Uani 1.0 2 d .
C43 C 0.8153(4) 0.5908(3) 0.44217(18) 0.0341(7) Uani 1.0 2 d .
C44 C 0.9797(4) 0.5171(3) 0.34331(19) 0.0351(7) Uani 1.0 2 d .
C45 C 0.6271(3) -0.11399(18) 0.24813(14) 0.0222(5) Uani 1.0 2 d .
C46 C 0.5531(3) -0.06925(19) 0.18597(15) 0.0260(6) Uani 1.0 2 d .
C47 C 0.5804(3) -0.1053(2) 0.11602(15) 0.0275(6) Uani 1.0 2 d .
C48 C 0.6872(3) -0.1867(2) 0.10300(15) 0.0260(6) Uani 1.0 2 d .
C49 C 0.7599(3) -0.23236(19) 0.16541(16) 0.0254(6) Uani 1.0 2 d .
C50 C 0.7321(3) -0.1967(2) 0.23554(15) 0.0244(6) Uani 1.0 2 d .
C51 C 0.7039(4) -0.1563(3) -0.03598(17) 0.0397(8) Uani 1.0 2 d .
C52 C 0.7031(4) -0.3147(3) 0.02399(19) 0.0405(8) Uani 1.0 2 d .
C53 C 0.8258(10) 0.0837(5) 0.0447(5) 0.137(4) Uani 1.0 2 d .
H2 H 0.2391 0.5132 -0.2378 0.0315 Uiso 1.0 2 calc R
H3 H 0.4645 0.3953 -0.2615 0.0314 Uiso 1.0 2 calc R
H7 H 0.9178 0.2529 -0.1100 0.0314 Uiso 1.0 2 calc R
H8 H 0.9943 0.2792 0.0124 0.0319 Uiso 1.0 2 calc R
H17A H 0.7823 0.0502 -0.3947 0.0631 Uiso 1.0 2 calc R
H17B H 0.9146 -0.0043 -0.3478 0.0631 Uiso 1.0 2 calc R
H17C H 0.9296 0.0124 -0.4379 0.0631 Uiso 1.0 2 calc R
H18A H 1.1124 0.1086 -0.3729 0.0634 Uiso 1.0 2 calc R
H18B H 1.0491 0.2013 -0.4291 0.0634 Uiso 1.0 2 calc R
H18C H 1.0776 0.0960 -0.4563 0.0634 Uiso 1.0 2 calc R
H25A H 1.2346 0.2196 0.3370 0.0798 Uiso 1.0 2 calc R
H25B H 1.3627 0.2588 0.3512 0.0798 Uiso 1.0 2 calc R
H25C H 1.3875 0.1629 0.3098 0.0798 Uiso 1.0 2 calc R
H26A H 1.4203 0.3247 0.1561 0.0753 Uiso 1.0 2 calc R
H26B H 1.5128 0.2565 0.2198 0.0753 Uiso 1.0 2 calc R
H26C H 1.4387 0.3665 0.2326 0.0753 Uiso 1.0 2 calc R
H28 H 0.4921 0.2465 0.6858 0.0277 Uiso 1.0 2 calc R
H29 H 0.6050 0.3050 0.5688 0.0255 Uiso 1.0 2 calc R
H33 H 0.7543 0.1798 0.2992 0.0289 Uiso 1.0 2 calc R
H34 H 0.7300 0.0417 0.2361 0.0285 Uiso 1.0 2 calc R
H43A H 0.8564 0.5594 0.4895 0.0410 Uiso 1.0 2 calc R
H43B H 0.7149 0.6136 0.4506 0.0410 Uiso 1.0 2 calc R
H43C H 0.8524 0.6454 0.4248 0.0410 Uiso 1.0 2 calc R
H44A H 0.9771 0.4954 0.2935 0.0422 Uiso 1.0 2 calc R
H44B H 1.0542 0.4715 0.3710 0.0422 Uiso 1.0 2 calc R
H44C H 0.9962 0.5808 0.3372 0.0422 Uiso 1.0 2 calc R
H51A H 0.6148 -0.1538 -0.0553 0.0477 Uiso 1.0 2 calc R
H51B H 0.7777 -0.1781 -0.0744 0.0477 Uiso 1.0 2 calc R
H51C H 0.7033 -0.0920 -0.0239 0.0477 Uiso 1.0 2 calc R
H52A H 0.6041 -0.3093 0.0319 0.0486 Uiso 1.0 2 calc R
H52B H 0.7539 -0.3636 0.0613 0.0486 Uiso 1.0 2 calc R
H52C H 0.7347 -0.3335 -0.0269 0.0486 Uiso 1.0 2 calc R
H53A H 0.8916 0.1236 0.0403 0.1643 Uiso 1.0 2 calc R
H53B H 0.8137 0.0699 -0.0070 0.1643 Uiso 1.0 2 calc R

loop_
_atom_site_aniso_label
_atom_site_aniso_U_11
_atom_site_aniso_U_22
_atom_site_aniso_U_33
_atom_site_aniso_U_12
_atom_site_aniso_U_13
_atom_site_aniso_U_23
Pd1 0.01630(13) 0.02735(15) 0.01576(13) -0.00461(10) 0.00073(9) -0.00905(10)
Pd2 0.02050(13) 0.01498(13) 0.01492(13) -0.00411(9) -0.00025(9) -0.00448(9)
Cl1 0.0678(8) 0.1135(12) 0.0671(8) -0.0199(8) -0.0076(6) 0.0118(8)
Cl2 0.0772(9) 0.0908(10) 0.0718(8) -0.0194(8) 0.0209(7) -0.0054(7)
F1 0.0547(12) 0.0336(10) 0.0317(10) -0.0119(9) 0.0002(9) -0.0034(8)
F2 0.0738(16) 0.0256(10) 0.0513(13) 0.0008(10) -0.0074(11) -0.0139(9)
F3 0.0416(11) 0.0560(12) 0.0244(9) -0.0213(9) 0.0130(8) -0.0171(8)
F4 0.0415(10) 0.0314(9) 0.0300(9) -0.0157(8) 0.0087(8) -0.0114(7)
F5 0.0519(13) 0.0668(16) 0.0661(15) -0.0368(12) -0.0178(11) 0.0316(13)
F6 0.0623(15) 0.0527(14) 0.0682(16) -0.0164(12) -0.0283(13) 0.0320(12)
F7 0.0452(12) 0.0452(12) 0.0847(17) -0.0227(10) -0.0311(12) -0.0017(12)
F8 0.0466(12) 0.0242(9) 0.0636(14) -0.0109(8) -0.0258(10) 0.0058(9)
F9 0.0205(8) 0.0237(8) 0.0365(9) -0.0042(6) 0.0003(7) -0.0008(7)
F10 0.0362(9) 0.0151(7) 0.0379(10) -0.0028(7) 0.0034(8) -0.0019(7)
F11 0.0214(8) 0.0383(10) 0.0578(12) -0.0124(8) 0.0039(8) -0.0117(9)
F12 0.0234(8) 0.0229(8) 0.0505(11) -0.0001(7) -0.0010(8) -0.0075(8)
F13 0.0465(11) 0.0328(10) 0.0237(9) 0.0077(8) -0.0020(8) -0.0053(7)
F14 0.0469(11) 0.0445(11) 0.0187(8) 0.0016(9) -0.0037(8) -0.0028(7)
F15 0.0326(9) 0.0308(9) 0.0321(9) 0.0007(7) 0.0042(7) -0.0128(7)
F16 0.0375(10) 0.0333(9) 0.0259(9) 0.0025(8) -0.0041(7) -0.0067(7)
N1 0.0172(10) 0.0290(11) 0.0174(10) -0.0041(9) 0.0004(8) -0.0102(9)
N2 0.0175(10) 0.0277(11) 0.0179(10) -0.0040(9) -0.0003(8) -0.0099(9)
N3 0.0349(14) 0.0493(17) 0.0421(16) -0.0009(13) 0.0033(12) -0.0326(14)
N4 0.0304(14) 0.0566(19) 0.0474(18) 0.0030(13) -0.0193(13) -0.0013(15)
N5 0.0226(10) 0.0149(9) 0.0153(10) -0.0052(8) -0.0002(8) -0.0053(8)
N6 0.0221(10) 0.0140(9) 0.0152(10) -0.0041(8) -0.0005(8) -0.0040(8)
N7 0.0441(15) 0.0296(13) 0.0386(15) -0.0242(12) 0.0164(12) -0.0130(11)
N8 0.0396(14) 0.0328(13) 0.0193(11) -0.0078(11) 0.0052(10) -0.0108(10)
C1 0.0202(12) 0.0307(14) 0.0166(12) -0.0055(10) -0.0024(9) -0.0073(10)
C2 0.0252(13) 0.0357(15) 0.0179(12) -0.0055(11) -0.0037(10) -0.0087(11)
C3 0.0247(13) 0.0368(15) 0.0187(12) -0.0076(11) -0.0010(10) -0.0121(11)
C4 0.0218(12) 0.0293(13) 0.0164(12) -0.0069(10) 0.0010(10) -0.0095(10)
C5 0.0224(12) 0.0270(13) 0.0182(12) -0.0071(10) 0.0025(10) -0.0110(10)
C6 0.0198(12) 0.0266(13) 0.0191(12) -0.0052(10) 0.0015(10) -0.0094(10)
C7 0.0200(12) 0.0329(14) 0.0247(13) -0.0035(11) 0.0034(10) -0.0116(11)
C8 0.0207(12) 0.0315(14) 0.0270(14) -0.0032(11) -0.0012(10) -0.0102(11)
C9 0.0186(12) 0.0286(13) 0.0214(13) -0.0046(10) 0.0006(10) -0.0075(10)
C10 0.0189(12) 0.0307(14) 0.0187(12) -0.0050(10) -0.0026(10) -0.0049(10)
C11 0.0200(12) 0.0297(14) 0.0210(12) -0.0046(10) 0.0004(10) -0.0129(11)
C12 0.0334(15) 0.0310(15) 0.0254(14) -0.0077(12) -0.0014(11) -0.0083(11)
C13 0.0382(16) 0.0266(14) 0.0377(17) -0.0009(12) -0.0073(13) -0.0153(13)
C14 0.0216(13) 0.0396(16) 0.0329(15) -0.0012(12) -0.0021(11) -0.0212(13)
C15 0.0248(13) 0.0425(17) 0.0220(13) -0.0115(12) 0.0050(11) -0.0163(12)
C16 0.0228(13) 0.0338(15) 0.0248(13) -0.0100(11) 0.0035(10) -0.0150(11)
C17 0.060(3) 0.042(2) 0.049(3) 0.0084(17) -0.0114(18) -0.0302(17)
C18 0.0304(17) 0.081(3) 0.0393(19) 0.0081(17) -0.0029(14) -0.0327(19)
C19 0.0189(12) 0.0299(14) 0.0194(12) -0.0010(10) -0.0016(10) -0.0079(10)
C20 0.0345(16) 0.0411(17) 0.0255(14) -0.0158(13) -0.0029(12) 0.0047(12)
C21 0.0378(17) 0.0346(16) 0.0282(15) -0.0016(13) -0.0090(13) 0.0062(12)
C22 0.0266(14) 0.0364(16) 0.0257(14) 0.0039(12) -0.0076(11) -0.0121(12)
C23 0.0278(14) 0.0283(14) 0.0348(16) -0.0045(11) -0.0078(12) -0.0116(12)
C24 0.0249(13) 0.0205(12) 0.0276(13) -0.0008(10) -0.0068(11) -0.0065(10)
C25 0.039(2) 0.102(4) 0.042(3) 0.011(3) -0.0159(17) -0.003(3)
C26 0.0308(19) 0.079(3) 0.073(3) -0.0045(19) -0.0149(19) 0.000(3)
C27 0.0257(12) 0.0160(11) 0.0160(11) -0.0053(10) -0.0006(9) -0.0061(9)
C28 0.0313(14) 0.0194(12) 0.0209(12) -0.0083(10) -0.0006(10) -0.0083(10)
C29 0.0276(13) 0.0168(11) 0.0216(12) -0.0082(10) -0.0015(10) -0.0053(9)
C30 0.0201(11) 0.0149(11) 0.0193(12) -0.0041(9) -0.0012(9) -0.0049(9)
C31 0.0204(11) 0.0143(11) 0.0199(12) -0.0051(9) -0.0014(9) -0.0024(9)
C32 0.0211(12) 0.0169(11) 0.0177(11) -0.0047(9) -0.0007(9) -0.0017(9)
C33 0.0313(14) 0.0225(13) 0.0203(12) -0.0112(11) 0.0031(10) -0.0030(10)
C34 0.0311(14) 0.0218(12) 0.0182(12) -0.0079(11) 0.0040(10) -0.0038(10)
C35 0.0238(12) 0.0182(11) 0.0151(11) -0.0045(10) 0.0013(9) -0.0039(9)
C36 0.0270(13) 0.0187(12) 0.0150(11) -0.0047(10) 0.0007(10) -0.0053(9)
C37 0.0232(12) 0.0177(11) 0.0190(12) -0.0073(10) 0.0008(9) -0.0038(9)
C38 0.0215(12) 0.0204(12) 0.0199(12) -0.0058(10) 0.0009(9) -0.0031(9)
C39 0.0286(13) 0.0162(12) 0.0222(12) -0.0056(10) 0.0029(10) -0.0036(9)
C40 0.0327(14) 0.0235(13) 0.0218(13) -0.0136(11) 0.0058(11) -0.0079(10)
C41 0.0214(13) 0.0302(14) 0.0304(14) -0.0104(11) 0.0044(11) -0.0100(11)
C42 0.0226(12) 0.0202(12) 0.0267(13) -0.0045(10) 0.0014(10) -0.0060(10)
C43 0.0434(17) 0.0294(15) 0.0350(16) -0.0174(13) 0.0041(13) -0.0112(12)
C44 0.0370(16) 0.0332(16) 0.0384(17) -0.0169(13) 0.0096(13) -0.0060(13)
C45 0.0319(14) 0.0204(12) 0.0166(12) -0.0100(11) 0.0036(10) -0.0072(9)
C46 0.0330(14) 0.0233(13) 0.0194(13) -0.0041(11) 0.0029(11) -0.0053(10)
C47 0.0345(15) 0.0308(14) 0.0165(12) -0.0081(12) 0.0000(11) -0.0020(10)
C48 0.0318(14) 0.0278(14) 0.0214(13) -0.0126(11) 0.0059(11) -0.0091(11)
C49 0.0283(14) 0.0227(13) 0.0249(13) -0.0064(11) 0.0075(11) -0.0091(10)
C50 0.0310(14) 0.0252(13) 0.0179(12) -0.0084(11) 0.0010(10) -0.0058(10)
C51 0.051(2) 0.0413(18) 0.0198(14) -0.0028(15) 0.0051(13) -0.0051(12)
C52 0.055(2) 0.0377(17) 0.0317(16) -0.0132(16) 0.0006(15) -0.0168(14)
C53 0.170(8) 0.062(4) 0.140(7) -0.000(5) 0.080(6) 0.011(4)

loop_
_atom_type_symbol
_atom_type_description
_atom_type_scat_dispersion_real
_atom_type_scat_dispersion_imag
_atom_type_scat_source
C C 0.0033 0.0016
;
International Tables for Crystallography
(1992, Vol. C, Tables 4.2.6.8 and 6.1.1.4)
;
H H 0.0000 0.0000
;
International Tables for Crystallography
(1992, Vol. C, Table 6.1.1.4)
;
N N 0.0061 0.0033
;
International Tables for Crystallography
(1992, Vol. C, Tables 4.2.6.8 and 6.1.1.4)
;
F F 0.0171 0.0103
;
International Tables for Crystallography
(1992, Vol. C, Tables 4.2.6.8 and 6.1.1.4)
;
Pd Pd -0.9988 1.0072
;
International Tables for Crystallography
(1992, Vol. C, Tables 4.2.6.8 and 6.1.1.4)
;
Cl Cl 0.1484 0.1585
;
International Tables for Crystallography
(1992, Vol. C, Tables 4.2.6.8 and 6.1.1.4)
;

loop_
_geom_angle_atom_site_label_1
_geom_angle_atom_site_label_2
_geom_angle_atom_site_label_3
_geom_angle
_geom_angle_publ_flag
_geom_angle_site_symmetry_1
_geom_angle_site_symmetry_3
N1 Pd1 N1 180.00(13) yes . 2_665
N1 Pd1 N2 89.96(9) yes . .
N1 Pd1 N2 90.04(9) yes . 2_665
N1 Pd1 N2 90.04(9) yes 2_665 .
N1 Pd1 N2 89.96(9) yes 2_665 2_665
N2 Pd1 N2 180.00(14) yes . 2_665
N5 Pd2 N5 180.00(11) yes . 2_656
N5 Pd2 N6 89.74(9) yes . .
N5 Pd2 N6 90.26(9) yes . 2_656
N5 Pd2 N6 90.26(9) yes 2_656 .
N5 Pd2 N6 89.74(9) yes 2_656 2_656
N6 Pd2 N6 180.00(12) yes . 2_656
Pd1 N1 C1 126.73(17) yes . .
Pd1 N1 C4 126.95(17) yes . .
C1 N1 C4 106.2(3) yes . .
Pd1 N2 C6 127.01(18) yes . .
Pd1 N2 C9 126.55(18) yes . .
C6 N2 C9 106.3(2) yes . .
C14 N3 C17 119.0(3) yes . .
C14 N3 C18 117.2(4) yes . .
C17 N3 C18 113.9(3) yes . .
C22 N4 C25 122.2(4) yes . .
C22 N4 C26 121.2(3) yes . .
C25 N4 C26 116.6(4) yes . .
Pd2 N5 C27 126.77(18) yes . .
Pd2 N5 C30 127.31(17) yes . .
C27 N5 C30 105.9(3) yes . .
Pd2 N6 C32 127.25(17) yes . .
Pd2 N6 C35 126.75(19) yes . .
C32 N6 C35 106.0(2) yes . .
C40 N7 C43 117.2(3) yes . .
C40 N7 C44 119.7(3) yes . .
C43 N7 C44 114.0(3) yes . .
C48 N8 C51 118.6(3) yes . .
C48 N8 C52 116.0(3) yes . .
C51 N8 C52 113.5(3) yes . .
N1 C1 C2 109.7(3) yes . .
N1 C1 C10 125.7(3) yes . 2_665
C2 C1 C10 124.5(3) yes . 2_665
C1 C2 C3 107.2(3) yes . .
C2 C3 C4 107.2(3) yes . .
N1 C4 C3 109.7(3) yes . .
N1 C4 C5 125.4(3) yes . .
C3 C4 C5 124.9(3) yes . .
C4 C5 C6 125.0(3) yes . .
C4 C5 C11 118.0(3) yes . .
C6 C5 C11 116.9(3) yes . .
N2 C6 C5 125.6(3) yes . .
N2 C6 C7 109.8(3) yes . .
C5 C6 C7 124.5(3) yes . .
C6 C7 C8 107.3(3) yes . .
C7 C8 C9 107.0(3) yes . .
N2 C9 C8 109.5(3) yes . .
N2 C9 C10 125.9(3) yes . .
C8 C9 C10 124.6(3) yes . .
C1 C10 C9 124.9(3) yes 2_665 .
C1 C10 C19 117.4(3) yes 2_665 .
C9 C10 C19 117.6(3) yes . .
C5 C11 C12 122.0(3) yes . .
C5 C11 C16 122.3(3) yes . .
C12 C11 C16 115.6(3) yes . .
F1 C12 C11 119.8(3) yes . .
F1 C12 C13 117.7(3) yes . .
C11 C12 C13 122.5(3) yes . .
F2 C13 C12 117.3(3) yes . .
F2 C13 C14 120.5(3) yes . .
C12 C13 C14 122.2(3) yes . .
N3 C14 C13 125.6(3) yes . .
N3 C14 C15 119.8(3) yes . .
C13 C14 C15 114.5(3) yes . .
F3 C15 C14 119.0(3) yes . .
F3 C15 C16 117.7(3) yes . .
C14 C15 C16 123.1(3) yes . .
F4 C16 C11 119.9(3) yes . .
F4 C16 C15 118.1(3) yes . .
C11 C16 C15 122.1(3) yes . .
C10 C19 C20 123.7(3) yes . .
C10 C19 C24 121.7(3) yes . .
C20 C19 C24 114.6(3) yes . .
F5 C20 C19 119.1(3) yes . .
F5 C20 C21 117.9(3) yes . .
C19 C20 C21 122.9(4) yes . .
F6 C21 C20 117.9(4) yes . .
F6 C21 C22 119.6(3) yes . .
C20 C21 C22 122.4(3) yes . .
N4 C22 C21 123.1(3) yes . .
N4 C22 C23 122.3(4) yes . .
C21 C22 C23 114.6(3) yes . .
F7 C23 C22 120.4(3) yes . .
F7 C23 C24 117.2(3) yes . .
C22 C23 C24 122.4(3) yes . .
F8 C24 C19 119.1(3) yes . .
F8 C24 C23 117.8(3) yes . .
C19 C24 C23 123.1(3) yes . .
N5 C27 C28 109.9(3) yes . .
N5 C27 C36 125.6(3) yes . 2_656
C28 C27 C36 124.5(3) yes . 2_656
C27 C28 C29 107.1(3) yes . .
C28 C29 C30 107.0(3) yes . .
N5 C30 C29 110.1(3) yes . .
N5 C30 C31 125.6(3) yes . .
C29 C30 C31 124.3(3) yes . .
C30 C31 C32 124.8(3) yes . .
C30 C31 C37 116.4(3) yes . .
C32 C31 C37 118.8(3) yes . .
N6 C32 C31 125.3(3) yes . .
N6 C32 C33 110.1(3) yes . .
C31 C32 C33 124.6(3) yes . .
C32 C33 C34 106.7(3) yes . .
C33 C34 C35 107.4(3) yes . .
N6 C35 C34 109.8(3) yes . .
N6 C35 C36 125.5(3) yes . .
C34 C35 C36 124.7(3) yes . .
C27 C36 C35 125.0(3) yes 2_656 .
C27 C36 C45 116.0(3) yes 2_656 .
C35 C36 C45 119.0(3) yes . .
C31 C37 C38 122.0(3) yes . .
C31 C37 C42 122.8(2) yes . .
C38 C37 C42 115.0(3) yes . .
F9 C38 C37 119.4(3) yes . .
F9 C38 C39 117.9(2) yes . .
C37 C38 C39 122.7(3) yes . .
F10 C39 C38 118.3(3) yes . .
F10 C39 C40 119.2(3) yes . .
C38 C39 C40 122.5(3) yes . .
N7 C40 C39 119.5(3) yes . .
N7 C40 C41 125.8(3) yes . .
C39 C40 C41 114.6(3) yes . .
F11 C41 C40 120.1(3) yes . .
F11 C41 C42 117.4(3) yes . .
C40 C41 C42 122.4(3) yes . .
F12 C42 C37 119.3(3) yes . .
F12 C42 C41 117.9(3) yes . .
C37 C42 C41 122.7(3) yes . .
C36 C45 C46 122.3(3) yes . .
C36 C45 C50 122.0(3) yes . .
C46 C45 C50 115.7(3) yes . .
F13 C46 C45 119.5(3) yes . .
F13 C46 C47 118.2(3) yes . .
C45 C46 C47 122.3(3) yes . .
F14 C47 C46 117.3(3) yes . .
F14 C47 C48 120.6(3) yes . .
C46 C47 C48 122.1(3) yes . .
N8 C48 C47 125.2(3) yes . .
N8 C48 C49 119.1(3) yes . .
C47 C48 C49 115.7(3) yes . .
F15 C49 C48 120.2(3) yes . .
F15 C49 C50 117.5(3) yes . .
C48 C49 C50 122.2(3) yes . .
F16 C50 C45 119.6(3) yes . .
F16 C50 C49 118.3(3) yes . .
C45 C50 C49 122.0(3) yes . .
Cl1 C53 Cl2 117.1(6) yes . .
C1 C2 H2 126.410 no . .
C3 C2 H2 126.396 no . .
C2 C3 H3 126.389 no . .
C4 C3 H3 126.393 no . .
C6 C7 H7 126.347 no . .
C8 C7 H7 126.338 no . .
C7 C8 H8 126.490 no . .
C9 C8 H8 126.502 no . .
N3 C17 H17A 109.470 no . .
N3 C17 H17B 109.469 no . .
N3 C17 H17C 109.478 no . .
H17A C17 H17B 109.471 no . .
H17A C17 H17C 109.469 no . .
H17B C17 H17C 109.470 no . .
N3 C18 H18A 109.470 no . .
N3 C18 H18B 109.471 no . .
N3 C18 H18C 109.469 no . .
H18A C18 H18B 109.473 no . .
H18A C18 H18C 109.473 no . .
H18B C18 H18C 109.470 no . .
N4 C25 H25A 109.470 no . .
N4 C25 H25B 109.472 no . .
N4 C25 H25C 109.477 no . .
H25A C25 H25B 109.470 no . .
H25A C25 H25C 109.463 no . .
H25B C25 H25C 109.475 no . .
N4 C26 H26A 109.471 no . .
N4 C26 H26B 109.473 no . .
N4 C26 H26C 109.467 no . .
H26A C26 H26B 109.472 no . .
H26A C26 H26C 109.476 no . .
H26B C26 H26C 109.467 no . .
C27 C28 H28 126.452 no . .
C29 C28 H28 126.436 no . .
C28 C29 H29 126.483 no . .
C30 C29 H29 126.487 no . .
C32 C33 H33 126.623 no . .
C34 C33 H33 126.643 no . .
C33 C34 H34 126.310 no . .
C35 C34 H34 126.313 no . .
N7 C43 H43A 109.470 no . .
N7 C43 H43B 109.470 no . .
N7 C43 H43C 109.463 no . .
H43A C43 H43B 109.474 no . .
H43A C43 H43C 109.478 no . .
H43B C43 H43C 109.472 no . .
N7 C44 H44A 109.469 no . .
N7 C44 H44B 109.470 no . .
N7 C44 H44C 109.472 no . .
H44A C44 H44B 109.465 no . .
H44A C44 H44C 109.477 no . .
H44B C44 H44C 109.474 no . .
N8 C51 H51A 109.476 no . .
N8 C51 H51B 109.474 no . .
N8 C51 H51C 109.476 no . .
H51A C51 H51B 109.471 no . .
H51A C51 H51C 109.468 no . .
H51B C51 H51C 109.463 no . .
N8 C52 H52A 109.471 no . .
N8 C52 H52B 109.479 no . .
N8 C52 H52C 109.465 no . .
H52A C52 H52B 109.472 no . .
H52A C52 H52C 109.470 no . .
H52B C52 H52C 109.471 no . .
Cl1 C53 H53A 108.017 no . .
Cl1 C53 H53B 108.011 no . .
Cl2 C53 H53A 108.012 no . .
Cl2 C53 H53B 108.018 no . .
H53A C53 H53B 107.251 no . .

loop_
_geom_bond_atom_site_label_1
_geom_bond_atom_site_label_2
_geom_bond_distance
_geom_bond_publ_flag
_geom_bond_site_symmetry_2
Pd1 N1 2.021(3) yes .
Pd1 N1 2.021(3) yes 2_665
Pd1 N2 2.020(2) yes .
Pd1 N2 2.020(2) yes 2_665
Pd2 N5 2.012(3) yes .
Pd2 N5 2.012(3) yes 2_656
Pd2 N6 2.021(2) yes .
Pd2 N6 2.021(2) yes 2_656
Cl1 C53 1.686(9) yes .
Cl2 C53 1.734(7) yes .
F1 C12 1.344(4) yes .
F2 C13 1.352(4) yes .
F3 C15 1.350(4) yes .
F4 C16 1.341(4) yes .
F5 C20 1.344(5) yes .
F6 C21 1.343(4) yes .
F7 C23 1.346(5) yes .
F8 C24 1.337(4) yes .
F9 C38 1.346(3) yes .
F10 C39 1.347(3) yes .
F11 C41 1.352(4) yes .
F12 C42 1.344(3) yes .
F13 C46 1.342(3) yes .
F14 C47 1.342(4) yes .
F15 C49 1.343(3) yes .
F16 C50 1.343(4) yes .
N1 C1 1.374(4) yes .
N1 C4 1.380(4) yes .
N2 C6 1.373(4) yes .
N2 C9 1.378(4) yes .
N3 C14 1.391(5) yes .
N3 C17 1.464(6) yes .
N3 C18 1.445(5) yes .
N4 C22 1.380(5) yes .
N4 C25 1.427(6) yes .
N4 C26 1.465(6) yes .
N5 C27 1.375(4) yes .
N5 C30 1.375(4) yes .
N6 C32 1.375(4) yes .
N6 C35 1.378(4) yes .
N7 C40 1.399(5) yes .
N7 C43 1.461(5) yes .
N7 C44 1.453(5) yes .
N8 C48 1.411(4) yes .
N8 C51 1.465(4) yes .
N8 C52 1.445(5) yes .
C1 C2 1.443(4) yes .
C1 C10 1.393(4) yes 2_665
C2 C3 1.350(4) yes .
C3 C4 1.439(4) yes .
C4 C5 1.392(4) yes .
C5 C6 1.394(4) yes .
C5 C11 1.498(4) yes .
C6 C7 1.437(4) yes .
C7 C8 1.352(5) yes .
C8 C9 1.443(4) yes .
C9 C10 1.385(4) yes .
C10 C19 1.493(4) yes .
C11 C12 1.384(5) yes .
C11 C16 1.387(4) yes .
C12 C13 1.385(5) yes .
C13 C14 1.407(5) yes .
C14 C15 1.386(5) yes .
C15 C16 1.383(4) yes .
C19 C20 1.387(4) yes .
C19 C24 1.384(5) yes .
C20 C21 1.386(5) yes .
C21 C22 1.394(6) yes .
C22 C23 1.398(4) yes .
C23 C24 1.382(5) yes .
C27 C28 1.441(4) yes .
C27 C36 1.400(4) yes 2_656
C28 C29 1.350(4) yes .
C29 C30 1.437(4) yes .
C30 C31 1.392(4) yes .
C31 C32 1.394(4) yes .
C31 C37 1.493(4) yes .
C32 C33 1.436(4) yes .
C33 C34 1.357(5) yes .
C34 C35 1.432(4) yes .
C35 C36 1.385(4) yes .
C36 C45 1.488(4) yes .
C37 C38 1.391(4) yes .
C37 C42 1.387(4) yes .
C38 C39 1.373(5) yes .
C39 C40 1.401(4) yes .
C40 C41 1.395(4) yes .
C41 C42 1.380(5) yes .
C45 C46 1.385(4) yes .
C45 C50 1.391(4) yes .
C46 C47 1.386(4) yes .
C47 C48 1.388(4) yes .
C48 C49 1.386(4) yes .
C49 C50 1.387(4) yes .
C2 H2 0.950 no .
C3 H3 0.950 no .
C7 H7 0.950 no .
C8 H8 0.950 no .
C17 H17A 0.980 no .
C17 H17B 0.980 no .
C17 H17C 0.980 no .
C18 H18A 0.980 no .
C18 H18B 0.980 no .
C18 H18C 0.980 no .
C25 H25A 0.980 no .
C25 H25B 0.980 no .
C25 H25C 0.980 no .
C26 H26A 0.980 no .
C26 H26B 0.980 no .
C26 H26C 0.980 no .
C28 H28 0.950 no .
C29 H29 0.950 no .
C33 H33 0.950 no .
C34 H34 0.950 no .
C43 H43A 0.980 no .
C43 H43B 0.980 no .
C43 H43C 0.980 no .
C44 H44A 0.980 no .
C44 H44B 0.980 no .
C44 H44C 0.980 no .
C51 H51A 0.980 no .
C51 H51B 0.980 no .
C51 H51C 0.980 no .
C52 H52A 0.980 no .
C52 H52B 0.980 no .
C52 H52C 0.980 no .
C53 H53A 0.990 no .
C53 H53B 0.990 no .

loop_
_geom_contact_atom_site_label_1
_geom_contact_atom_site_label_2
_geom_contact_distance
_geom_contact_publ_flag
_geom_contact_site_symmetry_2
Pd1 C1 3.048(3) no 2_665
Pd1 C4 3.056(3) no 2_665
Pd1 C5 3.434(3) no .
Pd1 C5 3.434(3) no 2_665
Pd1 C6 3.050(3) no 2_665
Pd1 C9 3.048(3) no 2_665
Pd1 C10 3.430(3) no .
Pd1 C10 3.430(3) no 2_665
Pd2 C27 3.042(3) no 2_656
Pd2 C30 3.049(3) no 2_656
Pd2 C31 3.437(3) no .
Pd2 C31 3.437(3) no 2_656
Pd2 C32 3.056(3) no 2_656
Pd2 C35 3.052(3) no 2_656
Pd2 C36 3.428(3) no .
Pd2 C36 3.428(3) no 2_656
F1 F2 2.630(3) no .
F1 C5 2.848(4) no .
F1 C6 3.148(4) no .
F1 C7 3.185(5) no .
F1 C16 3.588(4) no .
F2 N3 2.908(4) no .
F2 C17 2.755(5) no .
F3 F4 2.642(3) no .
F3 N3 2.732(4) no .
F3 C13 3.597(4) no .
F3 C18 2.965(5) no .
F4 C3 3.186(4) no .
F4 C4 3.160(4) no .
F4 C5 2.858(3) no .
F4 C12 3.585(4) no .
F5 F6 2.642(4) no .
F5 C8 3.579(4) no .
F5 C9 3.409(4) no .
F5 C10 2.870(4) no .
F5 C24 3.573(5) no .
F6 N4 2.813(5) no .
F6 C23 3.592(4) no .
F6 C25 2.773(7) no .
F7 F8 2.622(4) no .
F7 N4 2.817(4) no .
F7 C21 3.599(5) no .
F7 C26 2.721(5) no .
F8 C1 3.344(4) no 2_665
F8 C2 3.595(4) no 2_665
F8 C9 3.519(4) no .
F8 C10 2.820(4) no .
F8 C20 3.568(4) no .
F9 F10 2.641(3) no .
F9 C29 3.164(3) no .
F9 C30 3.136(3) no .
F9 C31 2.848(3) no .
F9 C42 3.586(3) no .
F10 N7 2.747(4) no .
F10 C41 3.596(3) no .
F10 C43 2.958(5) no .
F11 F12 2.633(3) no .
F11 N7 2.894(3) no .
F11 C44 2.765(4) no .
F12 C31 2.855(4) no .
F12 C32 3.177(4) no .
F12 C33 3.179(4) no .
F12 C38 3.584(3) no .
F13 F14 2.637(3) no .
F13 C34 3.385(4) no .
F13 C35 3.257(4) no .
F13 C36 2.842(3) no .
F13 C50 3.588(3) no .
F14 N8 2.887(3) no .
F14 C49 3.593(4) no .
F14 C51 2.761(4) no .
F15 F16 2.644(3) no .
F15 N8 2.750(3) no .
F15 C47 3.593(3) no .
F15 C52 3.027(5) no .
F16 C27 3.215(3) no 2_656
F16 C28 3.287(4) no 2_656
F16 C36 2.846(3) no .
F16 C46 3.589(3) no .
N1 C6 2.991(3) no .
N1 C9 2.987(4) no 2_665
N2 C1 2.989(4) no 2_665
N2 C4 2.993(4) no .
N5 C32 2.989(4) no .
N5 C35 2.996(4) no 2_656
N6 C27 2.990(4) no 2_656
N6 C30 2.984(4) no .
C1 C5 3.552(4) no .
C1 C20 3.418(4) no 2_665
C1 C24 3.281(4) no 2_665
C2 C5 3.584(4) no .
C2 C19 2.902(4) no 2_665
C2 C24 3.449(4) no 2_665
C3 C10 3.585(4) no 2_665
C3 C11 2.923(4) no .
C3 C16 3.278(4) no .
C4 C10 3.555(4) no 2_665
C4 C12 3.515(4) no .
C4 C16 3.200(4) no .
C5 C8 3.586(4) no .
C5 C9 3.556(4) no .
C6 C10 3.548(4) no .
C6 C12 3.164(5) no .
C6 C16 3.484(4) no .
C7 C10 3.579(4) no .
C7 C11 2.891(5) no .
C7 C12 3.209(5) no .
C8 C19 2.900(5) no .
C8 C20 3.447(5) no .
C9 C20 3.315(4) no .
C9 C24 3.363(5) no .
C11 C14 2.878(5) no .
C12 C15 2.721(5) no .
C13 C16 2.728(5) no .
C13 C17 2.969(6) no .
C13 C18 3.553(5) no .
C15 C18 3.049(5) no .
C19 C22 2.886(4) no .
C20 C23 2.719(6) no .
C21 C24 2.719(4) no .
C21 C25 2.988(6) no .
C23 C26 2.958(5) no .
C27 C31 3.548(4) no .
C27 C46 3.434(4) no 2_656
C27 C50 3.179(4) no 2_656
C28 C31 3.579(4) no .
C28 C45 2.873(4) no 2_656
C28 C50 3.226(4) no 2_656
C29 C36 3.592(4) no 2_656
C29 C37 2.870(4) no .
C29 C38 3.144(4) no .
C30 C36 3.556(4) no 2_656
C30 C38 3.132(4) no .
C30 C42 3.478(4) no .
C31 C34 3.584(4) no .
C31 C35 3.552(4) no .
C32 C36 3.544(4) no .
C32 C38 3.542(4) no .
C32 C42 3.220(5) no .
C33 C36 3.580(5) no .
C33 C37 2.932(4) no .
C33 C42 3.287(5) no .
C34 C45 2.924(5) no .
C34 C46 3.363(5) no .
C35 C46 3.243(4) no .
C35 C50 3.483(4) no .
C37 C40 2.878(5) no .
C38 C41 2.722(4) no .
C39 C42 2.721(4) no .
C39 C43 3.059(5) no .
C41 C43 3.570(5) no .
C41 C44 2.983(5) no .
C45 C48 2.863(4) no .
C46 C49 2.727(4) no .
C47 C50 2.728(4) no .
C47 C51 2.975(5) no .
C47 C52 3.492(5) no .
C49 C52 3.072(5) no .
Cl1 F5 3.502(4) no .
Cl2 C48 3.599(4) no .
Cl2 C53 3.559(9) no 2_755
F1 F13 3.528(4) no 2_655
F1 F14 2.956(4) no 2_655
F1 C46 3.452(5) no 2_655
F1 C47 3.169(5) no 2_655
F1 C53 3.443(10) no .
F2 F6 3.112(4) no 2_755
F2 F13 3.235(4) no 2_655
F3 C29 3.444(4) no 1_554
F3 C41 3.461(4) no 1_554
F3 C42 3.533(4) no 1_554
F3 C44 3.426(5) no 2_765
F4 F7 3.014(4) no 2_765
F4 C44 3.207(4) no 2_765
F5 Cl1 3.502(4) no .
F5 C33 3.235(4) no .
F6 F2 3.112(4) no 2_755
F6 F12 3.476(4) no .
F7 F4 3.014(4) no 2_765
F7 N2 3.294(4) no 2_765
F7 C4 3.488(5) no 2_765
F7 C5 3.167(4) no 2_765
F7 C6 3.059(4) no 2_765
F8 F8 3.224(4) no 2_765
F8 F15 2.882(3) no 1_565
F8 C7 3.472(4) no 2_765
F8 C8 3.213(4) no 2_765
F8 C9 3.495(4) no 2_765
F8 C52 3.461(4) no 1_565
F9 F10 3.323(3) no 2_666
F9 C43 3.524(4) no 2_666
F10 F9 3.323(3) no 2_666
F10 C3 3.278(4) no 2_665
F10 C28 3.459(3) no 2_666
F10 C29 3.110(3) no 2_666
F11 C21 3.537(4) no .
F11 C25 3.302(5) no .
F12 F6 3.476(4) no .
F12 N3 3.409(4) no 1_556
F12 C17 3.311(4) no 2_755
F12 C18 3.216(5) no 1_556
F13 F1 3.528(4) no 2_655
F13 F2 3.235(4) no 2_655
F13 C51 3.518(4) no 2_655
F14 F1 2.956(4) no 2_655
F14 F14 2.617(3) no 2_655
F14 C51 3.232(4) no 2_655
F15 F8 2.882(3) no 1_545
F15 C2 3.583(4) no 2_655
F15 C7 3.073(4) no 2_755
F15 C8 3.416(4) no 2_755
F16 N7 3.546(4) no 1_545
F16 C18 3.428(6) no 2_755
F16 C43 3.383(4) no 1_545
F16 C44 3.474(4) no 1_545
N1 C52 3.327(5) no 2_655
N2 F7 3.294(4) no 2_765
N3 F12 3.409(4) no 1_554
N3 C29 3.468(4) no 1_554
N6 C25 3.586(5) no 1_455
N7 F16 3.546(4) no 1_565
N8 C8 3.564(4) no 2_755
C1 C52 3.506(5) no 2_655
C2 F15 3.583(4) no 2_655
C3 F10 3.278(4) no 2_665
C4 F7 3.488(5) no 2_765
C5 F7 3.167(4) no 2_765
C6 F7 3.059(4) no 2_765
C7 F8 3.472(4) no 2_765
C7 F15 3.073(4) no 2_755
C8 F8 3.213(4) no 2_765
C8 F15 3.416(4) no 2_755
C8 N8 3.564(4) no 2_755
C8 C53 3.586(9) no .
C9 F8 3.495(4) no 2_765
C13 C28 3.565(5) no 1_554
C14 C28 3.469(5) no 1_554
C14 C29 3.332(4) no 1_554
C15 C29 3.323(5) no 1_554
C17 F12 3.311(4) no 2_755
C17 C30 3.584(5) no 1_554
C18 F12 3.216(5) no 1_554
C18 F16 3.428(6) no 2_755
C21 F11 3.537(4) no .
C25 F11 3.302(5) no .
C25 N6 3.586(5) no 1_655
C25 C32 3.533(5) no 1_655
C28 F10 3.459(3) no 2_666
C28 C13 3.565(5) no 1_556
C28 C14 3.469(5) no 1_556
C29 F3 3.444(4) no 1_556
C29 F10 3.110(3) no 2_666
C29 N3 3.468(4) no 1_556
C29 C14 3.332(4) no 1_556
C29 C15 3.323(5) no 1_556
C30 C17 3.584(5) no 1_556
C32 C25 3.533(5) no 1_455
C33 F5 3.235(4) no .
C41 F3 3.461(4) no 1_556
C42 F3 3.533(4) no 1_556
C43 F9 3.524(4) no 2_666
C43 F16 3.383(4) no 1_565
C44 F3 3.426(5) no 2_765
C44 F4 3.207(4) no 2_765
C44 F16 3.474(4) no 1_565
C46 F1 3.452(5) no 2_655
C47 F1 3.169(5) no 2_655
C48 Cl2 3.599(4) no .
C51 F13 3.518(4) no 2_655
C51 F14 3.232(4) no 2_655
C52 F8 3.461(4) no 1_545
C52 N1 3.327(5) no 2_655
C52 C1 3.506(5) no 2_655
C53 Cl2 3.559(9) no 2_755
C53 F1 3.443(10) no .
C53 C8 3.586(9) no .
F1 H7 2.9339 no .
F2 H17A 2.8846 no .
F2 H17B 2.1812 no .
F3 H18A 3.5200 no .
F3 H18B 2.3554 no .
F4 H3 2.9286 no .
F5 H8 3.3335 no .
F6 H25A 2.2478 no .
F6 H25C 2.9165 no .
F7 H26A 2.4077 no .
F7 H26C 2.6005 no .
F8 H2 3.4534 no 2_665
F9 H29 2.9210 no .
F10 H43A 3.5000 no .
F10 H43B 2.3410 no .
F11 H44A 2.9027 no .
F11 H44B 2.1949 no .
F12 H33 2.8931 no .
F13 H34 3.1769 no .
F14 H51A 2.6282 no .
F14 H51C 2.4310 no .
F14 H52A 3.5782 no .
F15 H52B 2.4339 no .
F16 H28 3.0550 no 2_656
N1 H2 3.2144 no .
N1 H3 3.2165 no .
N2 H7 3.2103 no .
N2 H8 3.2166 no .
N5 H28 3.2166 no .
N5 H29 3.2168 no .
N6 H33 3.2164 no .
N6 H34 3.2111 no .
C1 H3 3.1726 no .
C4 H2 3.1697 no .
C5 H3 2.8242 no .
C5 H7 2.8165 no .
C6 H8 3.1712 no .
C9 H7 3.1719 no .
C10 H2 2.8224 no 2_665
C10 H8 2.8188 no .
C11 H3 2.7232 no .
C11 H7 2.6821 no .
C12 H3 3.5324 no .
C12 H7 2.7671 no .
C13 H7 3.5511 no .
C13 H17A 3.0580 no .
C13 H17B 2.7973 no .
C13 H18A 3.5117 no .
C14 H17A 2.6990 no .
C14 H17B 2.6992 no .
C14 H17C 3.2646 no .
C14 H18A 2.6533 no .
C14 H18B 2.6512 no .
C14 H18C 3.2348 no .
C15 H18A 3.3708 no .
C15 H18B 2.8021 no .
C16 H3 2.8508 no .
C16 H7 3.4318 no .
C17 H18A 2.8344 no .
C17 H18B 3.2358 no .
C17 H18C 2.4903 no .
C18 H17A 3.2340 no .
C18 H17B 2.8322 no .
C18 H17C 2.4998 no .
C19 H2 2.7006 no 2_665
C19 H8 2.6995 no .
C20 H2 3.2498 no 2_665
C20 H8 3.0297 no .
C21 H25A 2.6206 no .
C21 H25C 3.4247 no .
C22 H25A 2.5025 no .
C22 H25B 3.1068 no .
C22 H25C 3.0530 no .
C22 H26A 2.5559 no .
C22 H26B 3.2081 no .
C22 H26C 2.9590 no .
C23 H26A 2.7063 no .
C23 H26C 3.1867 no .
C24 H2 3.0894 no 2_665
C24 H8 3.2701 no .
C25 H26A 3.2523 no .
C25 H26B 2.5565 no .
C25 H26C 2.8385 no .
C26 H25A 3.2830 no .
C26 H25B 2.6293 no .
C26 H25C 2.7275 no .
C27 H29 3.1704 no .
C30 H28 3.1663 no .
C31 H29 2.8138 no .
C31 H33 2.8215 no .
C32 H34 3.1668 no .
C35 H33 3.1724 no .
C36 H28 2.8262 no 2_656
C36 H34 2.8077 no .
C37 H29 2.6611 no .
C37 H33 2.7357 no .
C38 H29 2.6937 no .
C39 H29 3.4400 no .
C39 H43A 3.3733 no .
C39 H43B 2.8077 no .
C40 H43A 2.6727 no .
C40 H43B 2.6717 no .
C40 H43C 3.2541 no .
C40 H44A 2.7049 no .
C40 H44B 2.7054 no .
C40 H44C 3.2691 no .
C41 H43A 3.5352 no .
C41 H44A 3.0762 no .
C41 H44B 2.8157 no .
C42 H29 3.4059 no .
C42 H33 2.8468 no .
C43 H44A 3.2379 no .
C43 H44B 2.8462 no .
C43 H44C 2.4948 no .
C44 H43A 2.8533 no .
C44 H43B 3.2339 no .
C44 H43C 2.4936 no .
C45 H28 2.6664 no 2_656
C45 H34 2.7245 no .
C46 H28 3.3575 no 2_656
C46 H34 2.9641 no .
C47 H51A 3.1857 no .
C47 H51C 2.7098 no .
C47 H52A 3.4129 no .
C48 H51A 2.9324 no .
C48 H51B 3.2233 no .
C48 H51C 2.5361 no .
C48 H52A 2.6465 no .
C48 H52B 2.6466 no .
C48 H52C 3.2431 no .
C49 H28 3.5560 no 2_656
C49 H52A 3.4061 no .
C49 H52B 2.8237 no .
C50 H28 2.7918 no 2_656
C50 H34 3.4627 no .
C51 H52A 2.8074 no .
C51 H52B 3.2400 no .
C51 H52C 2.4969 no .
C52 H51A 2.5663 no .
C52 H51B 2.7281 no .
C52 H51C 3.2574 no .
H2 H3 2.4769 no .
H7 H8 2.4799 no .
H17A H18C 3.3105 no .
H17B H18A 2.8987 no .
H17B H18C 2.9627 no .
H17C H18A 2.9774 no .
H17C H18B 3.3167 no .
H17C H18C 2.1596 no .
H25A H26B 3.4920 no .
H25B H26A 3.5555 no .
H25B H26B 2.6859 no .
H25B H26C 2.6826 no .
H25C H26A 3.4694 no .
H25C H26B 2.4853 no .
H25C H26C 3.2814 no .
H28 H29 2.4790 no .
H33 H34 2.4868 no .
H43A H44B 2.9303 no .
H43A H44C 2.9857 no .
H43B H44C 3.3037 no .
H43C H44A 3.3112 no .
H43C H44B 2.9705 no .
H43C H44C 2.1528 no .
H51A H52A 2.6210 no .
H51A H52B 3.5071 no .
H51A H52C 2.5682 no .
H51B H52A 3.2899 no .
H51B H52B 3.4671 no .
H51B H52C 2.4645 no .
H51C H52A 3.5879 no .
H51C H52C 3.4428 no .
Pd1 H52A 3.3468 no 1_565
Pd1 H52A 3.3468 no 2_655
Cl1 H26A 3.3843 no 1_455
Cl1 H26B 3.1849 no 1_455
Cl1 H34 3.0758 no .
Cl1 H51A 2.9499 no 2_655
Cl2 H7 3.3113 no 2_755
Cl2 H34 3.0156 no .
Cl2 H51C 3.4292 no .
Cl2 H53A 3.2609 no 2_755
Cl2 H53B 3.1118 no 2_755
F1 H53B 2.6222 no .
F3 H29 2.7507 no 1_554
F3 H43C 3.0763 no 2_765
F3 H44B 3.3906 no 2_765
F3 H44C 2.6376 no 2_765
F4 H26C 3.1544 no 2_765
F4 H44A 3.3381 no 2_765
F4 H44B 3.0317 no 2_765
F4 H44C 2.7425 no 2_765
F5 H33 2.4193 no .
F5 H34 3.4842 no .
F5 H53A 3.1966 no .
F6 H17B 2.8670 no 2_755
F6 H51B 3.2737 no 2_755
F7 H44A 3.2567 no .
F7 H52C 3.1213 no 2_755
F8 H8 3.3759 no 2_765
F8 H52B 2.6165 no 1_565
F8 H52C 3.5552 no 1_565
F8 H52C 3.4335 no 2_755
F9 H25B 2.8869 no 1_455
F9 H26C 3.5743 no 1_455
F9 H43A 3.4328 no 2_666
F9 H43B 2.7531 no 2_666
F10 H2 3.4050 no 2_665
F10 H3 2.6193 no 2_665
F10 H28 3.2990 no 2_666
F10 H29 2.5783 no 2_666
F11 H18B 3.3315 no 1_556
F11 H25A 2.5388 no .
F11 H25B 3.3478 no .
F11 H43A 3.1581 no 2_766
F11 H43C 3.5079 no 2_766
F12 H17B 2.9896 no 2_755
F12 H17C 3.2645 no 1_556
F12 H17C 2.7522 no 2_755
F12 H18B 3.1180 no 1_556
F12 H18C 2.7339 no 1_556
F12 H25A 3.5491 no .
F13 H25C 3.1141 no 1_455
F13 H51A 3.0447 no 2_655
F13 H51B 3.5008 no 2_655
F13 H51C 3.4473 no 2_655
F14 H51A 2.9808 no 2_655
F14 H51C 2.6077 no 2_655
F14 H53B 3.4127 no 2_655
F15 H2 3.4934 no 2_655
F15 H7 2.6255 no 2_755
F15 H8 3.3087 no 2_755
F15 H44A 3.4797 no 1_545
F15 H44C 3.5752 no 1_545
F16 H18A 2.8678 no 2_755
F16 H18B 3.1247 no 2_755
F16 H43B 3.5424 no 1_545
F16 H43C 2.6995 no 1_545
F16 H44C 2.7904 no 1_545
N1 H26A 3.4547 no 2_765
N1 H26C 3.3863 no 2_765
N1 H52A 2.8482 no 2_655
N1 H52B 2.9870 no 2_655
N2 H52A 3.5516 no 2_655
N3 H29 3.4855 no 1_554
N5 H17A 2.8079 no 1_556
N6 H18A 3.2068 no 2_755
N6 H18C 3.4787 no 2_755
N6 H25B 3.4400 no 1_455
N6 H25C 2.8818 no 1_455
N7 H2 2.9848 no 2_665
N8 H8 2.7738 no 2_755
C1 H26C 3.5346 no 2_765
C1 H52A 3.3887 no 2_655
C1 H52B 2.8122 no 2_655
C2 H44A 3.4033 no 2_665
C2 H52B 3.1612 no 2_655
C3 H26C 3.5079 no 2_765
C3 H28 3.2219 no 1_554
C3 H52B 3.4641 no 2_655
C4 H26C 3.3564 no 2_765
C4 H52A 2.9761 no 2_655
C4 H52B 3.3476 no 2_655
C5 H52A 3.3222 no 2_655
C6 H52A 3.5833 no 2_655
C7 H53A 3.0008 no .
C7 H53B 3.5077 no .
C8 H51B 3.5614 no 2_755
C8 H53A 2.7655 no .
C9 H53A 3.5043 no .
C10 H52B 3.2278 no 1_565
C11 H28 3.3770 no 1_554
C12 H28 3.2735 no 1_554
C13 H28 3.3554 no 1_554
C14 H28 3.4960 no 1_554
C14 H29 3.2498 no 1_554
C15 H28 3.5272 no 1_554
C15 H29 2.8737 no 1_554
C15 H44C 3.0230 no 2_765
C16 H28 3.4778 no 1_554
C16 H29 3.4376 no 1_554
C16 H44C 3.0877 no 2_765
C17 H17C 3.4903 no 2_754
C17 H18C 3.4590 no 2_754
C18 H17C 3.5496 no 2_754
C18 H43C 3.5872 no 2_765
C20 H33 3.4387 no .
C20 H51B 3.2484 no 2_755
C21 H51B 2.9745 no 2_755
C22 H44A 3.2961 no .
C22 H51B 3.2294 no 2_755
C22 H52C 3.3308 no 2_755
C23 H44A 2.9370 no .
C23 H52C 2.8442 no 2_755
C24 H44A 3.1257 no .
C24 H52C 3.0630 no 2_755
C27 H17A 3.0149 no 1_556
C28 H3 3.1971 no 1_556
C28 H17A 3.2009 no 1_556
C28 H43B 3.2145 no 2_666
C29 H17A 3.1066 no 1_556
C29 H43B 3.0551 no 2_666
C30 H17A 2.8351 no 1_556
C30 H43B 3.5827 no 2_666
C31 H17A 3.4577 no 1_556
C31 H25B 3.2426 no 1_455
C32 H25B 3.1078 no 1_455
C32 H25C 3.0404 no 1_455
C33 H18A 3.5129 no 2_755
C33 H25B 3.5228 no 1_455
C33 H25C 3.1943 no 1_455
C33 H26B 2.8968 no 1_455
C34 H18A 2.9895 no 2_755
C34 H25C 3.1035 no 1_455
C34 H26B 3.1516 no 1_455
C35 H18A 2.7622 no 2_755
C35 H25C 2.8813 no 1_455
C36 H18A 3.0768 no 2_755
C36 H25C 3.5398 no 1_455
C39 H2 3.1808 no 2_665
C39 H3 3.3732 no 2_665
C40 H2 2.9532 no 2_665
C41 H2 3.5594 no 2_665
C42 H18B 3.5218 no 1_556
C44 H2 3.1682 no 2_665
C44 H43A 3.4563 no 2_766
C49 H7 3.2651 no 2_755
C50 H18A 3.5458 no 2_755
C51 H8 3.1105 no 2_755
C52 H8 3.2424 no 2_755
C52 H26A 3.5746 no 2_755
C53 H34 3.5094 no .
C53 H51C 3.5031 no .
H2 F10 3.4050 no 2_665
H2 F15 3.4934 no 2_655
H2 N7 2.9848 no 2_665
H2 C39 3.1808 no 2_665
H2 C40 2.9532 no 2_665
H2 C41 3.5594 no 2_665
H2 C44 3.1682 no 2_665
H2 H44A 2.5121 no 2_665
H3 F10 2.6193 no 2_665
H3 C28 3.1971 no 1_554
H3 C39 3.3732 no 2_665
H3 H28 2.3920 no 1_554
H3 H29 3.4741 no 1_554
H7 Cl2 3.3113 no 2_755
H7 F15 2.6255 no 2_755
H7 C49 3.2651 no 2_755
H7 H53A 3.1389 no .
H7 H53B 3.4236 no .
H8 F8 3.3759 no 2_765
H8 F15 3.3087 no 2_755
H8 N8 2.7738 no 2_755
H8 C51 3.1105 no 2_755
H8 C52 3.2424 no 2_755
H8 H51B 2.6188 no 2_755
H8 H51C 3.4831 no 2_755
H8 H52B 3.2472 no 2_755
H8 H52C 3.0902 no 2_755
H8 H53A 2.7231 no .
H17A N5 2.8079 no 1_554
H17A C27 3.0149 no 1_554
H17A C28 3.2009 no 1_554
H17A C29 3.1066 no 1_554
H17A C30 2.8351 no 1_554
H17A C31 3.4577 no 1_554
H17A H18C 3.5454 no 2_754
H17B F6 2.8670 no 2_755
H17B F12 2.9896 no 2_755
H17C F12 3.2645 no 1_554
H17C F12 2.7522 no 2_755
H17C C17 3.4903 no 2_754
H17C C18 3.5496 no 2_754
H17C H17C 2.5404 no 2_754
H17C H18C 2.6103 no 2_754
H18A F16 2.8678 no 2_755
H18A N6 3.2068 no 2_755
H18A C33 3.5129 no 2_755
H18A C34 2.9895 no 2_755
H18A C35 2.7622 no 2_755
H18A C36 3.0768 no 2_755
H18A C50 3.5458 no 2_755
H18A H34 3.2862 no 2_755
H18B F11 3.3315 no 1_554
H18B F12 3.1180 no 1_554
H18B F16 3.1247 no 2_755
H18B C42 3.5218 no 1_554
H18B H43C 2.6925 no 2_765
H18C F12 2.7339 no 1_554
H18C N6 3.4787 no 2_755
H18C C17 3.4590 no 2_754
H18C H17A 3.5454 no 2_754
H18C H17C 2.6103 no 2_754
H25A F11 2.5388 no .
H25A F12 3.5491 no .
H25B F9 2.8869 no 1_655
H25B F11 3.3478 no .
H25B N6 3.4400 no 1_655
H25B C31 3.2426 no 1_655
H25B C32 3.1078 no 1_655
H25B C33 3.5228 no 1_655
H25C F13 3.1141 no 1_655
H25C N6 2.8818 no 1_655
H25C C32 3.0404 no 1_655
H25C C33 3.1943 no 1_655
H25C C34 3.1035 no 1_655
H25C C35 2.8813 no 1_655
H25C C36 3.5398 no 1_655
H26A Cl1 3.3843 no 1_655
H26A N1 3.4547 no 2_765
H26A C52 3.5746 no 2_755
H26A H51A 3.3365 no 2_755
H26A H52A 3.4228 no 2_755
H26A H52C 2.8646 no 2_755
H26B Cl1 3.1849 no 1_655
H26B C33 2.8968 no 1_655
H26B C34 3.1516 no 1_655
H26B H33 2.8114 no 1_655
H26B H34 3.2774 no 1_655
H26C F4 3.1544 no 2_765
H26C F9 3.5743 no 1_655
H26C N1 3.3863 no 2_765
H26C C1 3.5346 no 2_765
H26C C3 3.5079 no 2_765
H26C C4 3.3564 no 2_765
H28 F10 3.2990 no 2_666
H28 C3 3.2219 no 1_556
H28 C11 3.3770 no 1_556
H28 C12 3.2735 no 1_556
H28 C13 3.3554 no 1_556
H28 C14 3.4960 no 1_556
H28 C15 3.5272 no 1_556
H28 C16 3.4778 no 1_556
H28 H3 2.3920 no 1_556
H28 H43B 3.4362 no 2_666
H29 F3 2.7507 no 1_556
H29 F10 2.5783 no 2_666
H29 N3 3.4855 no 1_556
H29 C14 3.2498 no 1_556
H29 C15 2.8737 no 1_556
H29 C16 3.4376 no 1_556
H29 H3 3.4741 no 1_556
H29 H43B 3.1504 no 2_666
H33 F5 2.4193 no .
H33 C20 3.4387 no .
H33 H26B 2.8114 no 1_455
H34 Cl1 3.0758 no .
H34 Cl2 3.0156 no .
H34 F5 3.4842 no .
H34 C53 3.5094 no .
H34 H18A 3.2862 no 2_755
H34 H26B 3.2774 no 1_455
H43A F9 3.4328 no 2_666
H43A F11 3.1581 no 2_766
H43A C44 3.4563 no 2_766
H43A H43A 2.9640 no 2_766
H43A H44B 2.6686 no 2_766
H43B F9 2.7531 no 2_666
H43B F16 3.5424 no 1_565
H43B C28 3.2145 no 2_666
H43B C29 3.0551 no 2_666
H43B C30 3.5827 no 2_666
H43B H28 3.4362 no 2_666
H43B H29 3.1504 no 2_666
H43C F3 3.0763 no 2_765
H43C F11 3.5079 no 2_766
H43C F16 2.6995 no 1_565
H43C C18 3.5872 no 2_765
H43C H18B 2.6925 no 2_765
H44A F4 3.3381 no 2_765
H44A F7 3.2567 no .
H44A F15 3.4797 no 1_565
H44A C2 3.4033 no 2_665
H44A C22 3.2961 no .
H44A C23 2.9370 no .
H44A C24 3.1257 no .
H44A H2 2.5121 no 2_665
H44B F3 3.3906 no 2_765
H44B F4 3.0317 no 2_765
H44B H43A 2.6686 no 2_766
H44C F3 2.6376 no 2_765
H44C F4 2.7425 no 2_765
H44C F15 3.5752 no 1_565
H44C F16 2.7904 no 1_565
H44C C15 3.0230 no 2_765
H44C C16 3.0877 no 2_765
H51A Cl1 2.9499 no 2_655
H51A F13 3.0447 no 2_655
H51A F14 2.9808 no 2_655
H51A H26A 3.3365 no 2_755
H51B F6 3.2737 no 2_755
H51B F13 3.5008 no 2_655
H51B C8 3.5614 no 2_755
H51B C20 3.2484 no 2_755
H51B C21 2.9745 no 2_755
H51B C22 3.2294 no 2_755
H51B H8 2.6188 no 2_755
H51C Cl2 3.4292 no .
H51C F13 3.4473 no 2_655
H51C F14 2.6077 no 2_655
H51C C53 3.5031 no .
H51C H8 3.4831 no 2_755
H51C H53B 2.9256 no .
H52A Pd1 3.3468 no 1_545
H52A N1 2.8482 no 2_655
H52A N2 3.5516 no 2_655
H52A C1 3.3887 no 2_655
H52A C4 2.9761 no 2_655
H52A C5 3.3222 no 2_655
H52A C6 3.5833 no 2_655
H52A H26A 3.4228 no 2_755
H52B F8 2.6165 no 1_545
H52B N1 2.9870 no 2_655
H52B C1 2.8122 no 2_655
H52B C2 3.1612 no 2_655
H52B C3 3.4641 no 2_655
H52B C4 3.3476 no 2_655
H52B C10 3.2278 no 1_545
H52B H8 3.2472 no 2_755
H52C F7 3.1213 no 2_755
H52C F8 3.5552 no 1_545
H52C F8 3.4335 no 2_755
H52C C22 3.3308 no 2_755
H52C C23 2.8442 no 2_755
H52C C24 3.0630 no 2_755
H52C H8 3.0902 no 2_755
H52C H26A 2.8646 no 2_755
H53A Cl2 3.2609 no 2_755
H53A F5 3.1966 no .
H53A C7 3.0008 no .
H53A C8 2.7655 no .
H53A C9 3.5043 no .
H53A H7 3.1389 no .
H53A H8 2.7231 no .
H53A H53B 3.5427 no 2_755
H53B Cl2 3.1118 no 2_755
H53B F1 2.6222 no .
H53B F14 3.4127 no 2_655
H53B C7 3.5077 no .
H53B H7 3.4236 no .
H53B H51C 2.9256 no .
H53B H53A 3.5427 no 2_755

loop_
_geom_torsion_atom_site_label_1
_geom_torsion_atom_site_label_2
_geom_torsion_atom_site_label_3
_geom_torsion_atom_site_label_4
_geom_torsion
_geom_torsion_publ_flag
_geom_torsion_site_symmetry_1
_geom_torsion_site_symmetry_3
_geom_torsion_site_symmetry_4
N1 Pd1 N2 C6 -0.15(19) no . . .
N1 Pd1 N2 C9 175.49(19) no . . .
N2 Pd1 N1 C1 176.53(19) no . . .
N2 Pd1 N1 C4 1.07(19) no . . .
N1 Pd1 N2 C6 -179.85(19) no . 2_665 2_665
N1 Pd1 N2 C9 4.51(19) no . 2_665 2_665
N2 Pd1 N1 C1 -3.47(19) no 2_665 . .
N2 Pd1 N1 C4 -178.93(19) no 2_665 . .
N1 Pd1 N2 C6 179.85(19) no 2_665 . .
N1 Pd1 N2 C9 -4.51(19) no 2_665 . .
N2 Pd1 N1 C1 3.47(19) no . 2_665 2_665
N2 Pd1 N1 C4 178.93(19) no . 2_665 2_665
N1 Pd1 N2 C6 0.15(19) no 2_665 2_665 2_665
N1 Pd1 N2 C9 -175.49(19) no 2_665 2_665 2_665
N2 Pd1 N1 C1 -176.53(19) no 2_665 2_665 2_665
N2 Pd1 N1 C4 -1.07(19) no 2_665 2_665 2_665
N5 Pd2 N6 C32 1.09(15) no . . .
N5 Pd2 N6 C35 -178.34(15) no . . .
N6 Pd2 N5 C27 -177.43(15) no . . .
N6 Pd2 N5 C30 -0.12(15) no . . .
N5 Pd2 N6 C32 178.91(15) no . 2_656 2_656
N5 Pd2 N6 C35 -1.66(15) no . 2_656 2_656
N6 Pd2 N5 C27 2.57(15) no 2_656 . .
N6 Pd2 N5 C30 179.88(15) no 2_656 . .
N5 Pd2 N6 C32 -178.91(15) no 2_656 . .
N5 Pd2 N6 C35 1.66(15) no 2_656 . .
N6 Pd2 N5 C27 -2.57(15) no . 2_656 2_656
N6 Pd2 N5 C30 -179.88(15) no . 2_656 2_656
N5 Pd2 N6 C32 -1.09(15) no 2_656 2_656 2_656
N5 Pd2 N6 C35 178.34(15) no 2_656 2_656 2_656
N6 Pd2 N5 C27 177.43(15) no 2_656 2_656 2_656
N6 Pd2 N5 C30 0.12(15) no 2_656 2_656 2_656
Pd1 N1 C1 C2 -177.26(15) no . . .
Pd1 N1 C1 C10 0.9(4) no . . 2_665
Pd1 N1 C4 C3 177.13(15) no . . .
Pd1 N1 C4 C5 -1.0(4) no . . .
C1 N1 C4 C3 0.9(3) no . . .
C1 N1 C4 C5 -177.2(3) no . . .
C4 N1 C1 C2 -1.0(3) no . . .
C4 N1 C1 C10 177.1(3) no . . 2_665
Pd1 N2 C6 C5 -1.0(4) no . . .
Pd1 N2 C6 C7 176.62(15) no . . .
Pd1 N2 C9 C8 -176.23(15) no . . .
Pd1 N2 C9 C10 3.2(4) no . . .
C6 N2 C9 C8 0.1(3) no . . .
C6 N2 C9 C10 179.5(3) no . . .
C9 N2 C6 C5 -177.3(3) no . . .
C9 N2 C6 C7 0.3(3) no . . .
C17 N3 C14 C13 24.7(5) no . . .
C17 N3 C14 C15 -151.3(3) no . . .
C18 N3 C14 C13 -119.0(4) no . . .
C18 N3 C14 C15 65.1(4) no . . .
C25 N4 C22 C21 -34.8(5) no . . .
C25 N4 C22 C23 146.7(4) no . . .
C26 N4 C22 C21 147.5(4) no . . .
C26 N4 C22 C23 -31.1(5) no . . .
Pd2 N5 C27 C28 177.38(12) no . . .
Pd2 N5 C27 C36 -1.9(4) no . . 2_656
Pd2 N5 C30 C29 -177.75(12) no . . .
Pd2 N5 C30 C31 0.2(4) no . . .
C27 N5 C30 C29 0.0(3) no . . .
C27 N5 C30 C31 177.9(2) no . . .
C30 N5 C27 C28 -0.4(3) no . . .
C30 N5 C27 C36 -179.7(2) no . . 2_656
Pd2 N6 C32 C31 -2.3(4) no . . .
Pd2 N6 C32 C33 179.81(12) no . . .
Pd2 N6 C35 C34 -179.59(12) no . . .
Pd2 N6 C35 C36 0.0(4) no . . .
C32 N6 C35 C34 0.9(3) no . . .
C32 N6 C35 C36 -179.5(2) no . . .
C35 N6 C32 C31 177.3(2) no . . .
C35 N6 C32 C33 -0.7(3) no . . .
C43 N7 C40 C39 63.4(4) no . . .
C43 N7 C40 C41 -119.9(3) no . . .
C44 N7 C40 C39 -151.5(3) no . . .
C44 N7 C40 C41 25.2(5) no . . .
C51 N8 C48 C47 28.1(5) no . . .
C51 N8 C48 C49 -150.1(3) no . . .
C52 N8 C48 C47 -112.4(4) no . . .
C52 N8 C48 C49 69.4(4) no . . .
N1 C1 C2 C3 0.8(4) no . . .
N1 C1 C10 C9 2.3(5) no . 2_665 2_665
N1 C1 C10 C19 -175.3(3) no . 2_665 2_665
C2 C1 C10 C9 -179.8(3) no . 2_665 2_665
C2 C1 C10 C19 2.6(5) no . 2_665 2_665
C10 C1 C2 C3 -177.4(3) no 2_665 . .
C1 C2 C3 C4 -0.2(4) no . . .
C2 C3 C4 N1 -0.5(4) no . . .
C2 C3 C4 C5 177.7(3) no . . .
N1 C4 C5 C6 -0.4(5) no . . .
N1 C4 C5 C11 -179.3(3) no . . .
C3 C4 C5 C6 -178.2(3) no . . .
C3 C4 C5 C11 2.8(5) no . . .
C4 C5 C6 N2 1.4(5) no . . .
C4 C5 C6 C7 -175.8(3) no . . .
C4 C5 C11 C12 -113.3(3) no . . .
C4 C5 C11 C16 69.4(4) no . . .
C6 C5 C11 C12 67.6(4) no . . .
C6 C5 C11 C16 -109.7(3) no . . .
C11 C5 C6 N2 -179.6(3) no . . .
C11 C5 C6 C7 3.2(4) no . . .
N2 C6 C7 C8 -0.6(4) no . . .
C5 C6 C7 C8 177.0(3) no . . .
C6 C7 C8 C9 0.7(4) no . . .
C7 C8 C9 N2 -0.5(4) no . . .
C7 C8 C9 C10 -179.9(3) no . . .
N2 C9 C10 C1 1.1(5) no . . 2_665
N2 C9 C10 C19 -176.5(3) no . . .
C8 C9 C10 C1 -179.6(3) no . . 2_665
C8 C9 C10 C19 2.8(5) no . . .
C1 C10 C19 C20 97.9(4) no 2_665 . .
C1 C10 C19 C24 -83.4(4) no 2_665 . .
C9 C10 C19 C20 -84.3(4) no . . .
C9 C10 C19 C24 94.5(4) no . . .
C5 C11 C12 F1 1.4(5) no . . .
C5 C11 C12 C13 -176.1(3) no . . .
C5 C11 C16 F4 -4.2(5) no . . .
C5 C11 C16 C15 177.5(3) no . . .
C12 C11 C16 F4 178.3(3) no . . .
C12 C11 C16 C15 0.1(4) no . . .
C16 C11 C12 F1 178.9(3) no . . .
C16 C11 C12 C13 1.4(5) no . . .
F1 C12 C13 F2 -0.7(5) no . . .
F1 C12 C13 C14 179.7(3) no . . .
C11 C12 C13 F2 176.9(3) no . . .
C11 C12 C13 C14 -2.7(5) no . . .
F2 C13 C14 N3 6.6(5) no . . .
F2 C13 C14 C15 -177.3(3) no . . .
C12 C13 C14 N3 -173.8(3) no . . .
C12 C13 C14 C15 2.3(5) no . . .
N3 C14 C15 F3 -0.6(5) no . . .
N3 C14 C15 C16 175.5(3) no . . .
C13 C14 C15 F3 -177.0(3) no . . .
C13 C14 C15 C16 -0.9(5) no . . .
F3 C15 C16 F4 -2.4(5) no . . .
F3 C15 C16 C11 175.9(3) no . . .
C14 C15 C16 F4 -178.5(3) no . . .
C14 C15 C16 C11 -0.2(5) no . . .
C10 C19 C20 F5 1.6(5) no . . .
C10 C19 C20 C21 178.5(3) no . . .
C10 C19 C24 F8 1.0(4) no . . .
C10 C19 C24 C23 179.7(3) no . . .
C20 C19 C24 F8 179.9(3) no . . .
C20 C19 C24 C23 -1.5(4) no . . .
C24 C19 C20 F5 -177.3(3) no . . .
C24 C19 C20 C21 -0.3(4) no . . .
F5 C20 C21 F6 2.5(5) no . . .
F5 C20 C21 C22 178.4(3) no . . .
C19 C20 C21 F6 -174.4(3) no . . .
C19 C20 C21 C22 1.4(5) no . . .
F6 C21 C22 N4 -3.5(5) no . . .
F6 C21 C22 C23 175.1(3) no . . .
C20 C21 C22 N4 -179.3(3) no . . .
C20 C21 C22 C23 -0.6(5) no . . .
N4 C22 C23 F7 -5.0(5) no . . .
N4 C22 C23 C24 177.6(3) no . . .
C21 C22 C23 F7 176.3(3) no . . .
C21 C22 C23 C24 -1.1(4) no . . .
F7 C23 C24 F8 3.4(4) no . . .
F7 C23 C24 C19 -175.2(3) no . . .
C22 C23 C24 F8 -179.1(3) no . . .
C22 C23 C24 C19 2.3(5) no . . .
N5 C27 C28 C29 0.7(3) no . . .
N5 C27 C36 C35 -0.7(4) no . 2_656 2_656
N5 C27 C36 C45 179.47(19) no . 2_656 2_656
C28 C27 C36 C35 -179.9(2) no . 2_656 2_656
C28 C27 C36 C45 0.3(4) no . 2_656 2_656
C36 C27 C28 C29 180.0(2) no 2_656 . .
C27 C28 C29 C30 -0.6(3) no . . .
C28 C29 C30 N5 0.4(3) no . . .
C28 C29 C30 C31 -177.6(2) no . . .
N5 C30 C31 C32 -1.2(4) no . . .
N5 C30 C31 C37 179.15(19) no . . .
C29 C30 C31 C32 176.5(2) no . . .
C29 C30 C31 C37 -3.2(4) no . . .
C30 C31 C32 N6 2.2(4) no . . .
C30 C31 C32 C33 179.9(2) no . . .
C30 C31 C37 C38 -64.8(3) no . . .
C30 C31 C37 C42 109.9(3) no . . .
C32 C31 C37 C38 115.5(3) no . . .
C32 C31 C37 C42 -69.8(3) no . . .
C37 C31 C32 N6 -178.07(19) no . . .
C37 C31 C32 C33 -0.4(4) no . . .
N6 C32 C33 C34 0.2(3) no . . .
C31 C32 C33 C34 -177.8(2) no . . .
C32 C33 C34 C35 0.4(3) no . . .
C33 C34 C35 N6 -0.8(3) no . . .
C33 C34 C35 C36 179.6(2) no . . .
N6 C35 C36 C27 -1.7(4) no . . 2_656
N6 C35 C36 C45 178.45(19) no . . .
C34 C35 C36 C27 177.8(2) no . . 2_656
C34 C35 C36 C45 -2.0(4) no . . .
C27 C36 C45 C46 105.1(3) no 2_656 . .
C27 C36 C45 C50 -71.8(4) no 2_656 . .
C35 C36 C45 C46 -75.1(4) no . . .
C35 C36 C45 C50 108.0(3) no . . .
C31 C37 C38 F9 -6.8(4) no . . .
C31 C37 C38 C39 173.7(2) no . . .
C31 C37 C42 F12 4.0(4) no . . .
C31 C37 C42 C41 -172.8(3) no . . .
C38 C37 C42 F12 179.1(3) no . . .
C38 C37 C42 C41 2.3(4) no . . .
C42 C37 C38 F9 178.1(3) no . . .
C42 C37 C38 C39 -1.4(4) no . . .
F9 C38 C39 F10 -1.4(4) no . . .
F9 C38 C39 C40 -179.4(2) no . . .
C37 C38 C39 F10 178.1(3) no . . .
C37 C38 C39 C40 0.1(4) no . . .
F10 C39 C40 N7 -0.6(4) no . . .
F10 C39 C40 C41 -177.7(2) no . . .
C38 C39 C40 N7 177.4(3) no . . .
C38 C39 C40 C41 0.3(4) no . . .
N7 C40 C41 F11 6.8(5) no . . .
N7 C40 C41 C42 -176.3(3) no . . .
C39 C40 C41 F11 -176.4(3) no . . .
C39 C40 C41 C42 0.6(4) no . . .
F11 C41 C42 F12 -1.8(4) no . . .
F11 C41 C42 C37 175.0(3) no . . .
C40 C41 C42 F12 -178.8(3) no . . .
C40 C41 C42 C37 -2.0(5) no . . .
C36 C45 C46 F13 1.3(5) no . . .
C36 C45 C46 C47 -176.1(3) no . . .
C36 C45 C50 F16 -3.7(5) no . . .
C36 C45 C50 C49 176.5(3) no . . .
C46 C45 C50 F16 179.2(3) no . . .
C46 C45 C50 C49 -0.6(5) no . . .
C50 C45 C46 F13 178.4(3) no . . .
C50 C45 C46 C47 1.0(5) no . . .
F13 C46 C47 F14 -0.8(5) no . . .
F13 C46 C47 C48 -179.9(3) no . . .
C45 C46 C47 F14 176.6(3) no . . .
C45 C46 C47 C48 -2.5(5) no . . .
F14 C47 C48 N8 6.0(5) no . . .
F14 C47 C48 C49 -175.8(3) no . . .
C46 C47 C48 N8 -174.9(3) no . . .
C46 C47 C48 C49 3.3(5) no . . .
N8 C48 C49 F15 -2.0(5) no . . .
N8 C48 C49 C50 175.5(3) no . . .
C47 C48 C49 F15 179.7(3) no . . .
C47 C48 C49 C50 -2.9(5) no . . .
F15 C49 C50 F16 -0.7(5) no . . .
F15 C49 C50 C45 179.2(3) no . . .
C48 C49 C50 F16 -178.2(3) no . . .
C48 C49 C50 C45 1.6(5) no . . .
